data_7702411
loop_
_publ_author_name
'Paulo, Ant\'onio'
'Domingos, \^Angela'
'Santos, Isabel'

_publ_section_title
;
 Control of the hapticity of pyridine-2-thiolate ligands in rhenium(V) oxo
 complexes&#x200A;&#x2020;
;
_journal_issue 21
_journal_name_full 'Journal of the Chemical Society, Dalton Transactions'
_journal_page_first 3735
_journal_paper_doi 10.1039/a905911c
_journal_year 1999
_chemical_formula_structural '[ReO(OMe){B(pz)4)}(3-SiMe3-2-Spy)]'
_chemical_formula_sum 'C21 H27 B N9 O2 Re S Si'
_chemical_formula_weight 694.68
_space_group_IT_number 14
_space_group_name_Hall '-P 2ybc'
_space_group_name_H-M_alt 'P 1 21/c 1'
_symmetry_cell_setting monoclinic
_symmetry_space_group_name_H-M 'P 1 21/c 1'
_atom_sites_solution_hydrogens geom
_atom_sites_solution_primary direct
_atom_sites_solution_secondary difmap
_audit_creation_method SHELXL
_cell_angle_alpha 90.00
_cell_angle_beta 110.910(10)
_cell_angle_gamma 90.00
_cell_formula_units_Z 4
_cell_length_a 17.545(3)
_cell_length_b 8.2966(9)
_cell_length_c 19.997(3)
_cell_measurement_reflns_used 25
_cell_measurement_temperature 293(2)
_cell_measurement_theta_max 13.0
_cell_measurement_theta_min 7.4
_cell_volume 2719.1(7)
_computing_cell_refinement 'CAD4 software (Enraf-Nonius,1989)'
_computing_data_collection 'CAD4 software (Enraf-Nonius,1989)'
_computing_data_reduction 'process-MOLEN (Fair,1990)'
_computing_molecular_graphics ORTEP(Johnson,1976)
_computing_structure_refinement 'SHELXL-93 (Sheldrick, 1993)'
_computing_structure_solution 'SHELXS-86 (Sheldrick, 1990)'
_diffrn_ambient_temperature 293(2)
_diffrn_measurement_device CAD4-Enraf-Nonius
_diffrn_measurement_method \w/2\qscan
_diffrn_radiation_monochromator graphite
_diffrn_radiation_source 'fine-focus sealed tube'
_diffrn_radiation_type MoK\a
_diffrn_radiation_wavelength 0.71073
_diffrn_reflns_av_R_equivalents 0.0471
_diffrn_reflns_av_sigmaI/netI 0.0981
_diffrn_reflns_limit_h_max 0
_diffrn_reflns_limit_h_min -20
_diffrn_reflns_limit_k_max 0
_diffrn_reflns_limit_k_min -9
_diffrn_reflns_limit_l_max 22
_diffrn_reflns_limit_l_min -21
_diffrn_reflns_number 4418
_diffrn_reflns_theta_max 23.99
_diffrn_reflns_theta_min 2.09
_diffrn_standards_decay_% 0.4
_diffrn_standards_interval_count 'every 100 reflections'
_diffrn_standards_interval_time 3600
_diffrn_standards_number 3
_exptl_absorpt_coefficient_mu 4.626
_exptl_absorpt_correction_T_max 0.9950
_exptl_absorpt_correction_T_min 0.4863
_exptl_absorpt_correction_type 'empirical via \y-scan North et al(1968)'
_exptl_crystal_colour yellow-brown
_exptl_crystal_density_diffrn 1.697
_exptl_crystal_density_meas ?
_exptl_crystal_description plate
_exptl_crystal_F_000 1368
_exptl_crystal_size_max 0.25
_exptl_crystal_size_mid 0.20
_exptl_crystal_size_min 0.07
_refine_diff_density_max 2.984
_refine_diff_density_min -1.238
_refine_diff_density_rms 0.215
_refine_ls_extinction_method none
_refine_ls_goodness_of_fit_all 1.113
_refine_ls_goodness_of_fit_obs 1.088
_refine_ls_matrix_type full
_refine_ls_number_parameters 325
_refine_ls_number_reflns 4246
_refine_ls_number_restraints 12
_refine_ls_restrained_S_all 1.190
_refine_ls_restrained_S_obs 1.091
_refine_ls_R_factor_all 0.1369
_refine_ls_R_factor_obs 0.0750
_refine_ls_shift/esd_max 0.000
_refine_ls_shift/esd_mean 0.000
_refine_ls_structure_factor_coef Fsqd
_refine_ls_weighting_details 'w=1/[\s^2^(Fo^2^)+(0.0329P)^2^+75.0005P] where P=(Fo^2^+2Fc^2^)/3'
_refine_ls_weighting_scheme calc
_refine_ls_wR_factor_all 0.1892
_refine_ls_wR_factor_obs 0.1358
_reflns_number_observed 2687
_reflns_number_total 4263
_reflns_observed_criterion >2sigma(I)
_cod_data_source_file 905911c.txt
_cod_data_source_block 1
_cod_depositor_comments
;
The following automatic conversions were performed:

data item '_symmetry_cell_setting' value 'Monoclinic' was changed to
'monoclinic' in accordance with the
/home/saulius/struct/COD-crude-data/automatic-downloads/DataCite-retrospective/RSC/depositions/lib/dictionaries/cif_core.dic
dictionary named 'cif_core.dic' version 2.4.2 last updated on
2011-04-26.

data item '_exptl_crystal_density_meas' value 'not measured' was
changed to '?' -- the value is perceived as not measured.

data item '_refine_ls_weighting_scheme' value 'calc
w=1/[\s^2^(Fo^2^)+(0.0329P)^2^+75.0005P] where P=(Fo^2^+2Fc^2^)/3'
was changed to 'calc'. A new data item '_refine_ls_weighting_details'
was created with the value set to
'w=1/[\s^2^(Fo^2^)+(0.0329P)^2^+75.0005P] where P=(Fo^2^+2Fc^2^)/3'.

Automatic conversion script
Id: cif_fix_values 6909 2019-04-08 15:41:33Z antanas 
;
_cod_original_sg_symbol_H-M P2(1)/c
_cod_database_code 7702411

loop_
_symmetry_equiv_pos_as_xyz
'x, y, z'
'-x, y+1/2, -z+1/2'
'-x, -y, -z'
'x, -y-1/2, z-1/2'

loop_
_atom_site_aniso_label
_atom_site_aniso_U_11
_atom_site_aniso_U_22
_atom_site_aniso_U_33
_atom_site_aniso_U_23
_atom_site_aniso_U_13
_atom_site_aniso_U_12
Re1 0.0482(5) 0.0312(4) 0.0339(4) -0.0002(4) 0.0086(3) -0.0042(4)
S1 0.073(4) 0.040(3) 0.035(3) 0.000(3) 0.000(2) -0.013(3)
O1 0.049(8) 0.057(8) 0.038(7) -0.002(6) -0.001(6) 0.009(7)
O2 0.060(5) 0.042(5) 0.037(5) 0.006(4) 0.005(4) -0.015(4)
N1 0.067(12) 0.051(10) 0.035(9) 0.009(8) 0.022(9) -0.005(9)
N2 0.019(8) 0.031(8) 0.046(9) 0.000(7) -0.009(7) -0.002(6)
N3 0.075(13) 0.080(14) 0.058(11) 0.015(10) 0.047(11) 0.017(11)
N4 0.057(11) 0.042(10) 0.048(10) -0.014(8) 0.016(9) -0.006(9)
N5 0.057(10) 0.040(9) 0.022(8) 0.001(7) 0.005(7) -0.009(8)
N11 0.043(9) 0.031(8) 0.029(8) -0.001(7) 0.015(7) 0.000(7)
N21 0.041(10) 0.041(10) 0.032(9) -0.010(7) -0.004(7) 0.002(7)
N31 0.039(9) 0.041(9) 0.020(8) 0.015(6) -0.001(7) 0.019(7)
N41 0.048(10) 0.030(8) 0.036(8) 0.001(7) 0.007(7) -0.011(8)
C1 0.065(14) 0.022(10) 0.060(14) -0.005(9) 0.029(11) -0.003(9)
C2 0.029(10) 0.048(11) 0.044(11) 0.003(9) 0.017(9) 0.003(9)
C3 0.050(13) 0.044(12) 0.058(13) -0.001(10) 0.010(11) -0.008(10)
C4 0.042(11) 0.058(13) 0.045(11) 0.014(11) 0.011(9) -0.016(11)
C5 0.088(16) 0.031(10) 0.034(10) 0.001(10) 0.017(10) -0.011(12)
C6 0.078(11) 0.080(11) 0.084(11) 0.001(8) 0.032(8) 0.002(8)
C7 0.112(23) 0.077(18) 0.083(18) -0.017(15) 0.039(17) 0.013(16)
C8 0.046(14) 0.101(19) 0.054(14) -0.028(14) -0.017(11) -0.003(14)
C9 0.106(20) 0.099(19) 0.034(12) 0.028(12) 0.033(12) 0.012(15)
C11 0.071(16) 0.049(12) 0.060(14) 0.010(11) 0.046(13) -0.001(12)
C12 0.056(14) 0.030(11) 0.090(17) 0.011(11) 0.022(13) -0.027(10)
C13 0.056(14) 0.047(13) 0.040(12) -0.011(10) -0.016(10) -0.020(11)
C21 0.056(14) 0.063(16) 0.046(13) 0.004(11) 0.012(11) 0.020(12)
C22 0.082(16) 0.038(12) 0.032(11) -0.018(9) 0.011(11) 0.007(11)
C23 0.077(16) 0.014(9) 0.064(15) -0.021(9) 0.015(12) 0.001(10)
C31 0.060(14) 0.048(12) 0.036(11) -0.006(10) 0.012(10) 0.002(11)
C32 0.073(17) 0.058(14) 0.069(16) 0.016(12) 0.015(13) 0.029(13)
C33 0.123(23) 0.061(15) 0.047(14) 0.011(12) 0.043(15) 0.037(15)
C41 0.047(12) 0.035(12) 0.061(13) 0.007(10) 0.013(10) 0.000(10)
C42 0.044(13) 0.084(18) 0.074(16) 0.004(14) 0.031(12) -0.008(14)
C43 0.084(19) 0.102(21) 0.034(12) -0.005(13) 0.030(12) 0.010(17)
B1 0.050(14) 0.029(12) 0.028(11) 0.004(9) 0.014(10) -0.001(10)
Si1 0.055(4) 0.061(4) 0.036(3) 0.002(3) 0.015(3) 0.006(3)

loop_
_atom_site_label
_atom_site_type_symbol
_atom_site_fract_x
_atom_site_fract_y
_atom_site_fract_z
_atom_site_U_iso_or_equiv
_atom_site_thermal_displace_type
_atom_site_occupancy
_atom_site_calc_flag
_atom_site_refinement_flags
Re1 Re 0.24870(5) 0.06812(9) 0.22948(4) 0.0394(3) Uani 1 d .
S1 S 0.1661(3) 0.0553(7) 0.1032(3) 0.0545(14) Uani 1 d .
O1 O 0.3305(8) 0.0016(16) 0.2161(6) 0.053(4) Uani 1 d .
O2 O 0.1608(8) 0.1495(15) 0.2416(6) 0.049(3) Uani 1 d U
N1 N 0.2175(10) -0.1519(19) 0.2663(8) 0.050(4) Uani 1 d .
N2 N 0.3100(8) 0.1320(17) 0.3394(8) 0.038(4) Uani 1 d .
N3 N 0.3072(11) -0.2704(23) 0.4885(9) 0.064(5) Uani 1 d .
N4 N 0.4076(10) -0.3296(19) 0.3177(8) 0.050(4) Uani 1 d .
N5 N 0.2473(10) 0.2895(18) 0.1742(7) 0.042(4) Uani 1 d .
N11 N 0.2550(9) -0.2249(16) 0.3305(7) 0.034(3) Uani 1 d .
N21 N 0.3315(9) 0.0210(18) 0.3953(8) 0.043(4) Uani 1 d .
N31 N 0.3582(9) -0.2497(17) 0.4531(7) 0.036(4) Uani 1 d .
N41 N 0.4053(9) -0.1864(17) 0.3508(7) 0.040(4) Uani 1 d .
C1 C 0.2010(13) 0.2556(21) 0.1072(11) 0.047(5) Uani 1 d .
C2 C 0.1782(11) 0.3713(23) 0.0520(10) 0.039(5) Uani 1 d .
C3 C 0.2156(12) 0.5171(24) 0.0710(11) 0.053(6) Uani 1 d .
H3 H 0.2057(12) 0.5971(24) 0.0364(11) 0.064 Uiso 1 calc R
C4 C 0.2680(11) 0.5500(26) 0.1403(9) 0.049(5) Uani 1 d .
H4 H 0.2912(11) 0.6518(26) 0.1519(9) 0.059 Uiso 1 calc R
C5 C 0.2848(13) 0.4357(24) 0.1898(9) 0.053(5) Uani 1 d .
H5 H 0.3223(13) 0.4554(24) 0.2354(9) 0.063 Uiso 1 calc R
C6 C 0.0759(14) 0.1999(31) 0.2116(13) 0.080(7) Uani 1 d U
H6A H 0.0589(14) 0.2397(31) 0.2492(13) 0.120 Uiso 1 calc R
H6B H 0.0425(14) 0.1096(31) 0.1888(13) 0.120 Uiso 1 calc R
H6C H 0.0702(14) 0.2837(31) 0.1770(13) 0.120 Uiso 1 calc R
C7 C 0.1333(16) 0.1410(30) -0.0782(13) 0.089(8) Uani 1 d .
H7A H 0.1855(16) 0.1593(30) -0.0822(13) 0.134 Uiso 1 calc R
H7B H 0.0936(16) 0.1191(30) -0.1247(13) 0.134 Uiso 1 calc R
H7C H 0.1368(16) 0.0505(30) -0.0473(13) 0.134 Uiso 1 calc R
C8 C 0.0018(12) 0.2836(31) -0.0320(11) 0.076(8) Uani 1 d .
H8A H -0.0149(12) 0.3769(31) -0.0124(11) 0.115 Uiso 1 calc R
H8B H 0.0062(12) 0.1930(31) -0.0010(11) 0.115 Uiso 1 calc R
H8C H -0.0379(12) 0.2608(31) -0.0785(11) 0.115 Uiso 1 calc R
C9 C 0.0980(15) 0.4979(29) -0.1002(10) 0.078(8) Uani 1 d .
H9A H 0.1509(15) 0.5150(29) -0.1030(10) 0.116 Uiso 1 calc R
H9B H 0.0817(15) 0.5927(29) -0.0813(10) 0.116 Uiso 1 calc R
H9C H 0.0593(15) 0.4761(29) -0.1472(10) 0.116 Uiso 1 calc R
C11 C 0.2100(13) -0.3531(24) 0.3354(11) 0.054(6) Uani 1 d .
H11 H 0.2204(13) -0.4207(24) 0.3747(11) 0.065 Uiso 1 calc R
C12 C 0.1461(13) -0.3653(23) 0.2714(12) 0.060(6) Uani 1 d .
H12 H 0.1062(13) -0.4451(23) 0.2585(12) 0.072 Uiso 1 calc R
C13 C 0.1518(13) -0.2406(23) 0.2308(10) 0.057(6) Uani 1 d .
H13 H 0.1156(13) -0.2190(23) 0.1848(10) 0.068 Uiso 1 calc R
C21 C 0.3576(13) 0.1019(26) 0.4570(11) 0.057(6) Uani 1 d .
H21 H 0.3781(13) 0.0564(26) 0.5024(11) 0.068 Uiso 1 calc R
C22 C 0.3489(13) 0.2624(23) 0.4420(10) 0.053(6) Uani 1 d .
H22 H 0.3606(13) 0.3465(23) 0.4749(10) 0.064 Uiso 1 calc R
C23 C 0.3195(13) 0.2752(21) 0.3687(11) 0.054(6) Uani 1 d .
H23 H 0.3081(13) 0.3719(21) 0.3435(11) 0.065 Uiso 1 calc R
C31 C 0.4314(12) -0.3077(24) 0.4917(10) 0.049(5) Uani 1 d .
H31 H 0.4770(12) -0.3081(24) 0.4782(10) 0.059 Uiso 1 calc R
C32 C 0.4283(15) -0.3668(26) 0.5545(12) 0.070(7) Uani 1 d .
H32 H 0.4701(15) -0.4143(26) 0.5921(12) 0.083 Uiso 1 calc R
C33 C 0.3493(17) -0.3399(27) 0.5495(11) 0.074(8) Uani 1 d .
H33 H 0.3284(17) -0.3673(27) 0.5846(11) 0.088 Uiso 1 calc R
C41 C 0.4697(12) -0.0963(23) 0.3584(10) 0.050(5) Uani 1 d .
H41 H 0.4795(12) 0.0068(23) 0.3778(10) 0.059 Uiso 1 calc R
C42 C 0.5195(13) -0.1824(31) 0.3323(12) 0.065(6) Uani 1 d .
H42 H 0.5708(13) -0.1542(31) 0.3323(12) 0.078 Uiso 1 calc R
C43 C 0.4772(16) -0.3165(34) 0.3071(10) 0.071(7) Uani 1 d .
H43 H 0.4956(16) -0.3954(34) 0.2835(10) 0.086 Uiso 1 calc R
B1 B 0.3363(14) -0.1612(25) 0.3834(11) 0.036(5) Uani 1 d .
Si1 Si 0.1023(4) 0.3226(8) -0.0402(3) 0.0510(15) Uani 1 d .

loop_
_atom_type_symbol
_atom_type_description
_atom_type_scat_dispersion_real
_atom_type_scat_dispersion_imag
_atom_type_scat_source
H H 0.0000 0.0000 'International Tables Vol C Tables 4.2.6.8 and 6.1.1.4'
C C 0.0033 0.0016 'International Tables Vol C Tables 4.2.6.8 and 6.1.1.4'
N N 0.0061 0.0033 'International Tables Vol C Tables 4.2.6.8 and 6.1.1.4'
O O 0.0106 0.0060 'International Tables Vol C Tables 4.2.6.8 and 6.1.1.4'
B B 0.0013 0.0007 'International Tables Vol C Tables 4.2.6.8 and 6.1.1.4'
Si Si 0.0817 0.0704 'International Tables Vol C Tables 4.2.6.8 and 6.1.1.4'
S S 0.1246 0.1234 'International Tables Vol C Tables 4.2.6.8 and 6.1.1.4'
Re Re -1.0185 7.2310 'International Tables Vol C Tables 4.2.6.8 and 6.1.1.4'

loop_
_geom_angle_atom_site_label_1
_geom_angle_atom_site_label_2
_geom_angle_atom_site_label_3
_geom_angle
O1 Re1 O2 177.0(6)
O1 Re1 N1 96.7(6)
O2 Re1 N1 86.3(6)
O1 Re1 N5 93.1(6)
O2 Re1 N5 83.9(6)
N1 Re1 N5 164.9(6)
O1 Re1 N2 95.9(6)
O2 Re1 N2 84.7(5)
N1 Re1 N2 87.3(6)
N5 Re1 N2 103.1(5)
O1 Re1 S1 92.7(4)
O2 Re1 S1 86.2(4)
N1 Re1 S1 101.1(4)
N5 Re1 S1 66.9(4)
N2 Re1 S1 167.2(4)
C1 S1 Re1 80.9(7)
C6 O2 Re1 149.7(13)
C13 N1 N11 106.9(15)
C13 N1 Re1 124.8(13)
N11 N1 Re1 128.1(12)
C23 N2 N21 106.7(15)
C23 N2 Re1 128.4(13)
N21 N2 Re1 123.6(10)
C33 N3 N31 106.6(18)
C43 N4 N41 101.2(17)
C1 N5 C5 119.5(15)
C1 N5 Re1 103.3(12)
C5 N5 Re1 137.0(12)
C11 N11 N1 108.8(15)
C11 N11 B1 130.2(16)
N1 N11 B1 121.0(14)
C21 N21 N2 108.4(15)
C21 N21 B1 128.1(17)
N2 N21 B1 122.7(15)
N3 N31 C31 109.7(15)
N3 N31 B1 123.9(16)
C31 N31 B1 126.2(17)
C41 N41 N4 112.2(16)
C41 N41 B1 129.0(16)
N4 N41 B1 118.2(15)
N5 C1 C2 123.2(17)
N5 C1 S1 108.9(14)
C2 C1 S1 127.6(16)
C3 C2 C1 114.3(17)
C3 C2 Si1 124.2(15)
C1 C2 Si1 121.5(14)
C2 C3 C4 122.3(19)
C5 C4 C3 119.6(20)
C4 C5 N5 120.4(17)
N11 C11 C12 107.2(17)
C13 C12 C11 107.1(17)
N1 C13 C12 109.9(17)
N21 C21 C22 108.3(18)
C21 C22 C23 106.3(17)
N2 C23 C22 110.2(18)
N31 C31 C32 108.4(19)
C33 C32 C31 104.2(20)
N3 C33 C32 111.1(21)
N41 C41 C42 107.3(18)
C43 C42 C41 103.6(20)
N4 C43 C42 115.6(22)
N31 B1 N11 109.8(15)
N31 B1 N21 110.4(16)
N11 B1 N21 110.8(16)
N31 B1 N41 109.8(16)
N11 B1 N41 109.3(15)
N21 B1 N41 106.6(16)
C8 Si1 C7 108.7(12)
C8 Si1 C9 111.7(11)
C7 Si1 C9 108.7(11)
C8 Si1 C2 108.1(8)
C7 Si1 C2 111.4(10)
C9 Si1 C2 108.2(10)

loop_
_geom_bond_atom_site_label_1
_geom_bond_atom_site_label_2
_geom_bond_distance
Re1 O1 1.646(13)
Re1 O2 1.778(15)
Re1 N1 2.11(2)
Re1 N5 2.140(14)
Re1 N2 2.141(14)
Re1 S1 2.424(5)
S1 C1 1.76(2)
O2 C6 1.45(2)
N1 C13 1.34(2)
N1 N11 1.36(2)
N2 C23 1.31(2)
N2 N21 1.39(2)
N3 C33 1.31(3)
N3 N31 1.34(2)
N4 C43 1.32(3)
N4 N41 1.37(2)
N5 C1 1.33(2)
N5 C5 1.36(2)
N11 C11 1.35(2)
N11 B1 1.54(2)
N21 C21 1.33(2)
N21 B1 1.54(2)
N31 C31 1.33(2)
N31 B1 1.50(2)
N41 C41 1.32(2)
N41 B1 1.58(3)
C1 C2 1.41(2)
C2 C3 1.36(2)
C2 Si1 1.89(2)
C3 C4 1.39(2)
C4 C5 1.33(2)
C7 Si1 1.85(2)
C8 Si1 1.86(2)
C9 Si1 1.87(2)
C11 C12 1.37(3)
C12 C13 1.34(3)
C21 C22 1.36(3)
C22 C23 1.37(3)
C31 C32 1.37(3)
C32 C33 1.37(3)
C41 C42 1.37(3)
C42 C43 1.33(3)
